data_8106816
loop_
_publ_author_name
'De-La-Torre, Pedro'
'Gutierrez, Margarita'
'Caballero, Julio'
'Trilleras, Jorge'
'Astudillo, Luis'
'Cardenas, Alejandro'
'Brito, Ivan'

_publ_section_title
;
 Crystal structure of
 (E)-2-(benzo[d]thiazol-2-yl)-3-(pyridin-3-yl)acrylonitrile)
;
_journal_issue 1
_journal_name_full 'Zeitschrift f\"ur Kristallographie - New Crystal Structures'
_journal_page_first 171
_journal_page_last 173
_journal_paper_doi 10.1515/ncrs-2015-0073
_journal_volume 231
_journal_year 2016
_chemical_formula_moiety 'C15 H9 N3 S'
_chemical_formula_sum 'C15 H9 N3 S'
_chemical_formula_weight 263.31
_space_group_crystal_system triclinic
_space_group_IT_number 2
_space_group_name_Hall '-P 1'
_space_group_name_H-M_alt 'P -1'
_atom_sites_solution_hydrogens geom
_cell_angle_alpha 64.083(5)
_cell_angle_beta 80.907(4)
_cell_angle_gamma 82.800(4)
_cell_formula_units_Z 4
_cell_length_a 9.5737(5)
_cell_length_b 12.0958(4)
_cell_length_c 12.2705(7)
_cell_measurement_reflns_used 8631
_cell_measurement_temperature 293(2)
_cell_measurement_theta_max 26.199
_cell_measurement_theta_min 1.858
_cell_volume 1259.44(12)
_computing_cell_refinement 'CrysAlis PRO (Agilent, 2010)'
_computing_data_collection 'CrysAlis PRO (Agilent, 2010)'
_computing_data_reduction 'CrysAlis PRO (Agilent, 2010)'
_computing_molecular_graphics 'OLEX2 (Dolomanov et al., 2009)'
_computing_publication_material 'publCIF (Westrip,2010)'
_computing_structure_refinement 'SHELXL-2013 (Sheldrick, 2013)'
_computing_structure_solution 'SHELXL-2013 (Sheldrick, 2013)'
_diffrn_ambient_temperature 293(2)
_diffrn_measured_fraction_theta_full 0.997
_diffrn_measured_fraction_theta_max 0.966
_diffrn_measurement_device_type
;  
Oxford Diffraction CCD area detector
diffractometer 
;
_diffrn_measurement_method '\w scans'
_diffrn_radiation_type MoK\a
_diffrn_radiation_wavelength 0.71073
_diffrn_reflns_av_R_equivalents 0.0190
_diffrn_reflns_av_unetI/netI 0.0237
_diffrn_reflns_Laue_measured_fraction_full 0.997
_diffrn_reflns_Laue_measured_fraction_max 0.966
_diffrn_reflns_limit_h_max 11
_diffrn_reflns_limit_h_min -11
_diffrn_reflns_limit_k_max 14
_diffrn_reflns_limit_k_min -7
_diffrn_reflns_limit_l_max 15
_diffrn_reflns_limit_l_min -14
_diffrn_reflns_number 8631
_diffrn_reflns_point_group_measured_fraction_full 0.997
_diffrn_reflns_point_group_measured_fraction_max 0.966
_diffrn_reflns_theta_full 25.000
_diffrn_reflns_theta_max 26.199
_diffrn_reflns_theta_min 1.858
_exptl_absorpt_coefficient_mu 0.244
_exptl_absorpt_correction_type none
_exptl_crystal_colour yellow
_exptl_crystal_density_diffrn 1.383
_exptl_crystal_description Block
_exptl_crystal_F_000 544
_exptl_crystal_size_max 0.22
_exptl_crystal_size_mid 0.18
_exptl_crystal_size_min 0.16
_refine_diff_density_max 0.193
_refine_diff_density_min -0.250
_refine_diff_density_rms 0.034
_refine_ls_extinction_coef .
_refine_ls_extinction_method none
_refine_ls_goodness_of_fit_ref 1.073
_refine_ls_hydrogen_treatment constr
_refine_ls_matrix_type full
_refine_ls_number_parameters 343
_refine_ls_number_reflns 4877
_refine_ls_number_restraints 0
_refine_ls_restrained_S_all 1.073
_refine_ls_R_factor_all 0.0379
_refine_ls_R_factor_gt 0.0344
_refine_ls_shift/su_max 0.000
_refine_ls_shift/su_mean 0.000
_refine_ls_structure_factor_coef Fsqd
_refine_ls_weighting_details 'w=1/[\s^2^(Fo^2^)+(0.0792P)^2^+0.5273P] where P=(Fo^2^+2Fc^2^)/3'
_refine_ls_weighting_scheme calc
_refine_ls_wR_factor_gt 0.0946
_refine_ls_wR_factor_ref 0.0974
_reflns_Friedel_coverage 0.000
_reflns_Friedel_fraction_full .
_reflns_Friedel_fraction_max .
_reflns_number_gt 4442
_reflns_number_total 4877
_reflns_threshold_expression 'I > 2\s(I)'
_cod_data_source_file suppl_ncrs-2015-0073_suppl.cif
_cod_data_source_block 1
_cod_original_cell_volume 1259.44(11)
_cod_database_code 8106816
_shelx_space_group_comment
;
The symmetry employed for this shelxl refinement is uniquely defined
by the following loop, which should always be used as a source of
symmetry information in preference to the above space-group names.
They are only intended as comments.
;

loop_
_space_group_symop_operation_xyz
'x, y, z'
'-x, -y, -z'

loop_
_atom_site_label
_atom_site_type_symbol
_atom_site_fract_x
_atom_site_fract_y
_atom_site_fract_z
_atom_site_U_iso_or_equiv
_atom_site_adp_type
_atom_site_occupancy
_atom_site_site_symmetry_order
_atom_site_calc_flag
_atom_site_refinement_flags_posn
_atom_site_refinement_flags_adp
_atom_site_refinement_flags_occupancy
_atom_site_disorder_assembly
_atom_site_disorder_group
S1 S 0.58962(4) 0.16331(3) 0.33088(3) 0.03935(11) Uani 1 1 d . . . . .
S1A S 0.87375(4) -0.23780(4) 0.22052(4) 0.05023(13) Uani 1 1 d . . . . .
N2 N 0.59354(13) -0.04885(11) 0.32386(11) 0.0406(3) Uani 1 1 d . . . . .
N2A N 0.89107(14) -0.42350(12) 0.16433(12) 0.0471(3) Uani 1 1 d . . . . .
N13A N 0.25298(15) -0.30731(14) 0.52355(15) 0.0572(4) Uani 1 1 d . . . . .
C1 C 0.64120(14) 0.00671(13) 0.37923(13) 0.0361(3) Uani 1 1 d . . . . .
C2 C 0.50845(15) 0.03276(14) 0.23747(13) 0.0401(3) Uani 1 1 d . . . . .
C10 C 0.78806(14) -0.00143(13) 0.53245(13) 0.0382(3) Uani 1 1 d . . . . .
H10 H 0.7647 0.0827 0.5041 0.046 Uiso 1 1 calc R . . . .
C12A C 0.38259(17) -0.30364(15) 0.46474(16) 0.0486(4) Uani 1 1 d . . . . .
H12A H 0.4468 -0.2586 0.4755 0.058 Uiso 1 1 calc R . . . .
C8 C 0.73153(14) -0.05729(13) 0.47705(13) 0.0364(3) Uani 1 1 d . . . . .
N1A N 0.56586(18) -0.53789(15) 0.18852(17) 0.0661(4) Uani 1 1 d . . . . .
C9A C 0.60606(16) -0.47450(14) 0.22153(15) 0.0456(3) Uani 1 1 d . . . . .
C9 C 0.75279(17) -0.18764(15) 0.51255(16) 0.0477(4) Uani 1 1 d . . . . .
C7 C 0.49133(15) 0.15257(14) 0.22952(13) 0.0397(3) Uani 1 1 d . . . . .
C1A C 0.80529(16) -0.36208(14) 0.21397(13) 0.0412(3) Uani 1 1 d . . . . .
C11A C 0.43022(15) -0.36167(12) 0.38844(13) 0.0378(3) Uani 1 1 d . . . . .
C6 C 0.40459(16) 0.24358(16) 0.14958(14) 0.0482(4) Uani 1 1 d . . . . .
H6 H 0.3930 0.3228 0.1452 0.058 Uiso 1 1 calc R . . . .
C7A C 1.03497(16) -0.27305(16) 0.15165(14) 0.0464(3) Uani 1 1 d . . . . .
C11 C 0.87966(15) -0.05166(14) 0.62933(13) 0.0393(3) Uani 1 1 d . . . . .
C16A C 0.33318(17) -0.42968(15) 0.37456(16) 0.0473(4) Uani 1 1 d . . . . .
H16A H 0.3591 -0.4717 0.3258 0.057 Uiso 1 1 calc R . . . .
C3 C 0.44035(18) 0.00335(17) 0.16136(15) 0.0526(4) Uani 1 1 d . . . . .
H3 H 0.4521 -0.0753 0.1643 0.063 Uiso 1 1 calc R . . . .
C2A C 1.02360(16) -0.37474(15) 0.12910(14) 0.0470(4) Uani 1 1 d . . . . .
C10A C 0.57679(15) -0.34500(13) 0.33268(14) 0.0409(3) Uani 1 1 d . . . . .
H10A H 0.6233 -0.2927 0.3503 0.049 Uiso 1 1 calc R . . . .
C3A C 1.14155(19) -0.41989(18) 0.07319(18) 0.0605(5) Uani 1 1 d . . . . .
H3A H 1.1359 -0.4873 0.0569 0.073 Uiso 1 1 calc R . . . .
C8A C 0.65698(15) -0.39162(13) 0.26022(13) 0.0396(3) Uani 1 1 d . . . . .
N13 N 0.98749(17) -0.00333(16) 0.76747(14) 0.0614(4) Uani 1 1 d . . . . .
C16 C 0.94738(18) -0.16930(16) 0.67592(16) 0.0521(4) Uani 1 1 d . . . . .
H16 H 0.9348 -0.2254 0.6459 0.063 Uiso 1 1 calc R . . . .
C12 C 0.90552(17) 0.02634(16) 0.67931(15) 0.0495(4) Uani 1 1 d . . . . .
H12 H 0.8621 0.1054 0.6487 0.059 Uiso 1 1 calc R . . . .
N1 N 0.7678(2) -0.29121(15) 0.54276(19) 0.0763(5) Uani 1 1 d . . . . .
C14A C 0.16256(17) -0.37211(15) 0.50699(17) 0.0523(4) Uani 1 1 d . . . . .
H14A H 0.0708 -0.3759 0.5466 0.063 Uiso 1 1 calc R . . . .
C15A C 0.19795(17) -0.43380(15) 0.43430(17) 0.0525(4) Uani 1 1 d . . . . .
H15A H 0.1311 -0.4780 0.4255 0.063 Uiso 1 1 calc R . . . .
C6A C 1.16088(18) -0.21432(19) 0.12035(16) 0.0572(4) Uani 1 1 d . . . . .
H6A H 1.1674 -0.1463 0.1354 0.069 Uiso 1 1 calc R . . . .
C15 C 1.03276(19) -0.20140(18) 0.76657(17) 0.0593(4) Uani 1 1 d . . . . .
H15 H 1.0791 -0.2793 0.7982 0.071 Uiso 1 1 calc R . . . .
C14 C 1.04880(18) -0.1170(2) 0.80987(16) 0.0605(5) Uani 1 1 d . . . . .
H14 H 1.1056 -0.1405 0.8722 0.073 Uiso 1 1 calc R . . . .
C4 C 0.35546(19) 0.09385(19) 0.08209(15) 0.0582(5) Uani 1 1 d . . . . .
H4 H 0.3099 0.0757 0.0309 0.070 Uiso 1 1 calc R . . . .
C5 C 0.33664(17) 0.21169(18) 0.07715(15) 0.0558(4) Uani 1 1 d . . . . .
H5 H 0.2771 0.2703 0.0240 0.067 Uiso 1 1 calc R . . . .
C5A C 1.27547(18) -0.2604(2) 0.06633(17) 0.0616(5) Uani 1 1 d . . . . .
H5A H 1.3610 -0.2230 0.0450 0.074 Uiso 1 1 calc R . . . .
C4A C 1.26626(19) -0.3611(2) 0.04304(18) 0.0636(5) Uani 1 1 d . . . . .
H4A H 1.3457 -0.3899 0.0063 0.076 Uiso 1 1 calc R . . . .

loop_
_atom_site_aniso_label
_atom_site_aniso_U_11
_atom_site_aniso_U_22
_atom_site_aniso_U_33
_atom_site_aniso_U_23
_atom_site_aniso_U_13
_atom_site_aniso_U_12
S1 0.03847(19) 0.0398(2) 0.0456(2) -0.02233(16) -0.00920(15) -0.00173(14)
S1A 0.0408(2) 0.0641(3) 0.0572(3) -0.0376(2) 0.00682(17) -0.01393(18)
N2 0.0426(7) 0.0442(6) 0.0413(7) -0.0223(5) -0.0058(5) -0.0076(5)
N2A 0.0435(7) 0.0497(7) 0.0481(7) -0.0227(6) 0.0003(6) -0.0026(6)
N13A 0.0490(8) 0.0573(8) 0.0742(10) -0.0401(8) 0.0085(7) -0.0079(6)
C1 0.0329(6) 0.0408(7) 0.0377(7) -0.0196(6) -0.0004(5) -0.0071(5)
C2 0.0380(7) 0.0503(8) 0.0353(7) -0.0202(6) -0.0014(6) -0.0103(6)
C10 0.0367(7) 0.0415(7) 0.0393(7) -0.0198(6) -0.0040(6) -0.0032(6)
C12A 0.0443(8) 0.0490(9) 0.0614(10) -0.0324(8) 0.0017(7) -0.0100(7)
C8 0.0326(6) 0.0402(7) 0.0390(7) -0.0195(6) -0.0014(5) -0.0043(5)
N1A 0.0652(10) 0.0676(10) 0.0845(12) -0.0499(9) -0.0056(8) -0.0083(8)
C9A 0.0447(8) 0.0458(8) 0.0500(9) -0.0250(7) -0.0008(7) -0.0038(6)
C9 0.0489(9) 0.0473(9) 0.0541(9) -0.0262(7) -0.0135(7) -0.0017(7)
C7 0.0323(7) 0.0507(8) 0.0358(7) -0.0182(6) 0.0007(5) -0.0090(6)
C1A 0.0413(8) 0.0451(8) 0.0374(7) -0.0178(6) -0.0042(6) -0.0029(6)
C11A 0.0390(7) 0.0347(7) 0.0395(7) -0.0155(6) -0.0036(6) -0.0038(5)
C6 0.0393(8) 0.0544(9) 0.0439(8) -0.0143(7) -0.0043(6) -0.0050(7)
C7A 0.0387(8) 0.0626(10) 0.0381(8) -0.0219(7) -0.0023(6) -0.0047(7)
C11 0.0343(7) 0.0491(8) 0.0362(7) -0.0193(6) -0.0020(5) -0.0072(6)
C16A 0.0449(8) 0.0487(8) 0.0560(9) -0.0292(7) -0.0022(7) -0.0084(7)
C3 0.0560(10) 0.0645(10) 0.0457(9) -0.0274(8) -0.0083(7) -0.0151(8)
C2A 0.0409(8) 0.0548(9) 0.0406(8) -0.0170(7) -0.0032(6) -0.0004(7)
C10A 0.0405(8) 0.0418(8) 0.0444(8) -0.0210(6) -0.0032(6) -0.0082(6)
C3A 0.0488(10) 0.0655(11) 0.0644(11) -0.0300(9) 0.0026(8) 0.0039(8)
C8A 0.0403(7) 0.0399(7) 0.0394(7) -0.0172(6) -0.0041(6) -0.0044(6)
N13 0.0579(9) 0.0853(11) 0.0537(9) -0.0374(8) -0.0157(7) -0.0080(8)
C16 0.0495(9) 0.0549(9) 0.0541(10) -0.0237(8) -0.0135(7) 0.0007(7)
C12 0.0501(9) 0.0580(9) 0.0466(9) -0.0259(8) -0.0115(7) -0.0039(7)
N1 0.0942(13) 0.0468(9) 0.1003(14) -0.0356(9) -0.0396(11) 0.0047(8)
C14A 0.0379(8) 0.0452(8) 0.0701(11) -0.0248(8) 0.0051(7) -0.0030(6)
C15A 0.0416(8) 0.0506(9) 0.0693(11) -0.0284(8) -0.0031(8) -0.0104(7)
C6A 0.0458(9) 0.0812(12) 0.0483(9) -0.0301(9) 0.0012(7) -0.0167(8)
C15 0.0483(9) 0.0682(11) 0.0526(10) -0.0166(9) -0.0133(8) 0.0020(8)
C14 0.0459(9) 0.0901(14) 0.0424(9) -0.0230(9) -0.0125(7) -0.0039(9)
C4 0.0535(10) 0.0842(13) 0.0409(9) -0.0252(9) -0.0093(7) -0.0198(9)
C5 0.0420(8) 0.0761(12) 0.0394(8) -0.0126(8) -0.0082(7) -0.0101(8)
C5A 0.0394(9) 0.0900(14) 0.0509(10) -0.0260(10) 0.0009(7) -0.0118(8)
C4A 0.0408(9) 0.0824(13) 0.0591(11) -0.0277(10) 0.0038(8) 0.0042(8)

loop_
_atom_type_symbol
_atom_type_description
_atom_type_scat_dispersion_real
_atom_type_scat_dispersion_imag
_atom_type_scat_source
C C 0.0033 0.0016 'International Tables Vol C Tables 4.2.6.8 and 6.1.1.4'
H H 0.0000 0.0000 'International Tables Vol C Tables 4.2.6.8 and 6.1.1.4'
N N 0.0061 0.0033 'International Tables Vol C Tables 4.2.6.8 and 6.1.1.4'
S S 0.1246 0.1234 'International Tables Vol C Tables 4.2.6.8 and 6.1.1.4'

loop_
_geom_angle_atom_site_label_1
_geom_angle_atom_site_label_2
_geom_angle_atom_site_label_3
_geom_angle
_geom_angle_site_symmetry_1
_geom_angle_site_symmetry_3
C7 S1 C1 88.68(7) . .
C7A S1A C1A 88.50(7) . .
C1 N2 C2 110.20(12) . .
C1A N2A C2A 109.92(14) . .
C12A N13A C14A 116.43(14) . .
N2 C1 S1 116.14(11) . .
N2 C1 C8 122.44(13) . .
C8 C1 S1 121.42(10) . .
N2 C2 C7 115.22(12) . .
N2 C2 C3 125.12(14) . .
C7 C2 C3 119.66(15) . .
C8 C10 H10 114.8 . .
C8 C10 C11 130.38(14) . .
C11 C10 H10 114.8 . .
N13A C12A H12A 117.3 . .
N13A C12A C11A 125.41(15) . .
C11A C12A H12A 117.3 . .
C10 C8 C1 123.96(13) . .
C10 C8 C9 122.07(14) . .
C9 C8 C1 113.95(12) . .
N1A C9A C8A 178.51(19) . .
N1 C9 C8 178.6(2) . .
C2 C7 S1 109.71(11) . .
C6 C7 S1 128.68(13) . .
C6 C7 C2 121.60(14) . .
N2A C1A S1A 116.49(12) . .
N2A C1A C8A 122.69(14) . .
C8A C1A S1A 120.80(11) . .
C12A C11A C10A 116.26(13) . .
C16A C11A C12A 116.46(14) . .
C16A C11A C10A 127.28(14) . .
C7 C6 H6 121.2 . .
C5 C6 C7 117.60(16) . .
C5 C6 H6 121.2 . .
C2A C7A S1A 109.58(11) . .
C6A C7A S1A 128.68(14) . .
C6A C7A C2A 121.74(15) . .
C16 C11 C10 126.83(14) . .
C12 C11 C10 116.90(14) . .
C12 C11 C16 116.25(14) . .
C11A C16A H16A 120.6 . .
C15A C16A C11A 118.88(15) . .
C15A C16A H16A 120.6 . .
C2 C3 H3 120.8 . .
C4 C3 C2 118.43(17) . .
C4 C3 H3 120.8 . .
N2A C2A C7A 115.50(14) . .
N2A C2A C3A 124.81(16) . .
C7A C2A C3A 119.69(16) . .
C11A C10A H10A 114.2 . .
C8A C10A C11A 131.58(14) . .
C8A C10A H10A 114.2 . .
C2A C3A H3A 121.0 . .
C4A C3A C2A 118.01(18) . .
C4A C3A H3A 121.0 . .
C9A C8A C1A 114.21(13) . .
C10A C8A C9A 123.40(14) . .
C10A C8A C1A 122.38(13) . .
C12 N13 C14 116.40(16) . .
C11 C16 H16 120.3 . .
C15 C16 C11 119.37(17) . .
C15 C16 H16 120.3 . .
C11 C12 H12 117.4 . .
N13 C12 C11 125.19(16) . .
N13 C12 H12 117.4 . .
N13A C14A H14A 118.4 . .
N13A C14A C15A 123.27(15) . .
C15A C14A H14A 118.4 . .
C16A C15A H15A 120.2 . .
C14A C15A C16A 119.54(15) . .
C14A C15A H15A 120.2 . .
C7A C6A H6A 121.1 . .
C5A C6A C7A 117.71(18) . .
C5A C6A H6A 121.1 . .
C16 C15 H15 120.4 . .
C16 C15 C14 119.14(17) . .
C14 C15 H15 120.4 . .
N13 C14 C15 123.63(16) . .
N13 C14 H14 118.2 . .
C15 C14 H14 118.2 . .
C3 C4 H4 119.3 . .
C3 C4 C5 121.33(16) . .
C5 C4 H4 119.3 . .
C6 C5 C4 121.34(16) . .
C6 C5 H5 119.3 . .
C4 C5 H5 119.3 . .
C6A C5A H5A 119.3 . .
C6A C5A C4A 121.43(17) . .
C4A C5A H5A 119.3 . .
C3A C4A C5A 121.42(17) . .
C3A C4A H4A 119.3 . .
C5A C4A H4A 119.3 . .

loop_
_geom_bond_atom_site_label_1
_geom_bond_atom_site_label_2
_geom_bond_distance
_geom_bond_site_symmetry_2
S1 C1 1.7493(14) .
S1 C7 1.7294(15) .
S1A C1A 1.7507(15) .
S1A C7A 1.7367(16) .
N2 C1 1.3021(18) .
N2 C2 1.3850(19) .
N2A C1A 1.297(2) .
N2A C2A 1.391(2) .
N13A C12A 1.329(2) .
N13A C14A 1.330(2) .
C1 C8 1.461(2) .
C2 C7 1.399(2) .
C2 C3 1.402(2) .
C10 H10 0.9300 .
C10 C8 1.3494(19) .
C10 C11 1.455(2) .
C12A H12A 0.9300 .
C12A C11A 1.392(2) .
C8 C9 1.437(2) .
N1A C9A 1.138(2) .
C9A C8A 1.442(2) .
C9 N1 1.137(2) .
C7 C6 1.396(2) .
C1A C8A 1.470(2) .
C11A C16A 1.390(2) .
C11A C10A 1.458(2) .
C6 H6 0.9300 .
C6 C5 1.381(2) .
C7A C2A 1.393(2) .
C7A C6A 1.391(2) .
C11 C16 1.395(2) .
C11 C12 1.393(2) .
C16A H16A 0.9300 .
C16A C15A 1.378(2) .
C3 H3 0.9300 .
C3 C4 1.379(3) .
C2A C3A 1.404(2) .
C10A H10A 0.9300 .
C10A C8A 1.346(2) .
C3A H3A 0.9300 .
C3A C4A 1.383(3) .
N13 C12 1.332(2) .
N13 C14 1.332(3) .
C16 H16 0.9300 .
C16 C15 1.373(2) .
C12 H12 0.9300 .
C14A H14A 0.9300 .
C14A C15A 1.375(2) .
C15A H15A 0.9300 .
C6A H6A 0.9300 .
C6A C5A 1.376(3) .
C15 H15 0.9300 .
C15 C14 1.374(3) .
C14 H14 0.9300 .
C4 H4 0.9300 .
C4 C5 1.390(3) .
C5 H5 0.9300 .
C5A H5A 0.9300 .
C5A C4A 1.383(3) .
C4A H4A 0.9300 .

loop_
_geom_torsion_atom_site_label_1
_geom_torsion_atom_site_label_2
_geom_torsion_atom_site_label_3
_geom_torsion_atom_site_label_4
_geom_torsion
_geom_torsion_site_symmetry_1
_geom_torsion_site_symmetry_2
_geom_torsion_site_symmetry_3
_geom_torsion_site_symmetry_4
S1 C1 C8 C10 -3.8(2) . . . .
S1 C1 C8 C9 174.62(11) . . . .
S1 C7 C6 C5 179.99(12) . . . .
S1A C1A C8A C9A 165.08(11) . . . .
S1A C1A C8A C10A -15.1(2) . . . .
S1A C7A C2A N2A 0.39(18) . . . .
S1A C7A C2A C3A 179.81(13) . . . .
S1A C7A C6A C5A 179.82(14) . . . .
N2 C1 C8 C10 176.81(13) . . . .
N2 C1 C8 C9 -4.8(2) . . . .
N2 C2 C7 S1 1.78(16) . . . .
N2 C2 C7 C6 -177.74(13) . . . .
N2 C2 C3 C4 178.11(15) . . . .
N2A C1A C8A C9A -13.4(2) . . . .
N2A C1A C8A C10A 166.42(15) . . . .
N2A C2A C3A C4A 179.75(16) . . . .
N13A C12A C11A C16A -0.7(3) . . . .
N13A C12A C11A C10A 179.77(16) . . . .
N13A C14A C15A C16A 0.0(3) . . . .
C1 S1 C7 C2 -1.76(11) . . . .
C1 S1 C7 C6 177.73(14) . . . .
C1 N2 C2 C7 -0.67(17) . . . .
C1 N2 C2 C3 179.86(14) . . . .
C2 N2 C1 S1 -0.79(16) . . . .
C2 N2 C1 C8 178.65(13) . . . .
C2 C7 C6 C5 -0.6(2) . . . .
C2 C3 C4 C5 -0.2(3) . . . .
C10 C11 C16 C15 178.84(15) . . . .
C10 C11 C12 N13 -179.29(16) . . . .
C12A N13A C14A C15A 0.4(3) . . . .
C12A C11A C16A C15A 1.0(2) . . . .
C12A C11A C10A C8A 176.64(16) . . . .
C8 C10 C11 C16 10.1(3) . . . .
C8 C10 C11 C12 -171.53(15) . . . .
C7 S1 C1 N2 1.54(12) . . . .
C7 S1 C1 C8 -177.90(12) . . . .
C7 C2 C3 C4 -1.3(2) . . . .
C7 C6 C5 C4 -1.0(2) . . . .
C1A S1A C7A C2A 0.26(12) . . . .
C1A S1A C7A C6A -179.85(17) . . . .
C1A N2A C2A C7A -1.1(2) . . . .
C1A N2A C2A C3A 179.55(16) . . . .
C11A C16A C15A C14A -0.7(3) . . . .
C11A C10A C8A C9A 0.0(3) . . . .
C11A C10A C8A C1A -179.79(14) . . . .
C7A S1A C1A N2A -0.93(13) . . . .
C7A S1A C1A C8A -179.51(13) . . . .
C7A C2A C3A C4A 0.4(3) . . . .
C7A C6A C5A C4A 0.4(3) . . . .
C11 C10 C8 C1 -179.51(14) . . . .
C11 C10 C8 C9 2.2(2) . . . .
C11 C16 C15 C14 0.4(3) . . . .
C16A C11A C10A C8A -2.9(3) . . . .
C3 C2 C7 S1 -178.72(12) . . . .
C3 C2 C7 C6 1.8(2) . . . .
C3 C4 C5 C6 1.4(3) . . . .
C2A N2A C1A S1A 1.29(17) . . . .
C2A N2A C1A C8A 179.83(13) . . . .
C2A C7A C6A C5A -0.3(3) . . . .
C2A C3A C4A C5A -0.3(3) . . . .
C10A C11A C16A C15A -179.46(15) . . . .
C16 C11 C12 N13 -0.7(2) . . . .
C16 C15 C14 N13 -1.1(3) . . . .
C12 C11 C16 C15 0.4(2) . . . .
C12 N13 C14 C15 0.8(3) . . . .
C14A N13A C12A C11A -0.1(3) . . . .
C6A C7A C2A N2A -179.51(15) . . . .
C6A C7A C2A C3A -0.1(3) . . . .
C6A C5A C4A C3A -0.1(3) . . . .
C14 N13 C12 C11 0.1(3) . . . .
